data_1515796
loop_
_publ_author_name
'Peng, Yang'
'Fischer, Roland C.'
'Merrill, W. Alexander'
'Fischer, Jelena'
'Pu, Lihung'
'Ellis, Bobby D.'
'Fettinger, James C.'
'Herber, Rolfe H.'
'Power, Philip P.'

_publ_section_title
;
 Substituent effects in ditetrel alkyne analogues: multiple vs. single
 bonded isomers
;
_journal_issue 4
_journal_name_full 'Chemical Science'
_journal_page_first 461
_journal_paper_doi 10.1039/c0sc00240b
_journal_volume 1
_journal_year 2010
_chemical_formula_moiety 'C66 H90 Ge2 Sn2, 2(C6 H6)'
_chemical_formula_sum 'C78 H102 Ge2 Sn2'
_chemical_formula_weight 1422.16
_chemical_name_systematic
;
?
;
_space_group_IT_number 14
_symmetry_cell_setting monoclinic
_symmetry_space_group_name_Hall '-P 2ybc'
_symmetry_space_group_name_H-M 'P 1 21/c 1'
_atom_sites_solution_hydrogens geom
_atom_sites_solution_primary direct
_atom_sites_solution_secondary difmap
_audit_creation_method SHELXL-97
_cell_angle_alpha 90.00
_cell_angle_beta 90.305(3)
_cell_angle_gamma 90.00
_cell_formula_units_Z 2
_cell_length_a 12.753(3)
_cell_length_b 11.666(3)
_cell_length_c 23.950(5)
_cell_measurement_reflns_used 9917
_cell_measurement_temperature 90(2)
_cell_measurement_theta_max 27.45
_cell_measurement_theta_min 2.91
_cell_volume 3563.1(14)
_computing_cell_refinement 'SAINT (7.60A) (Bruker, 2008)'
_computing_data_collection 'Apex2 (2009-7) (Bruker, 2009)'
_computing_data_reduction 'SAINT (7.60A) (Bruker, 2008)'
_computing_molecular_graphics 'Bruker SHELXTL'
_computing_publication_material 'Bruker SHELXTL'
_computing_structure_refinement 'SHELXL-97 (Sheldrick, 2008)'
_computing_structure_solution 'SHELXS-97 (Sheldrick, 2008)'
_diffrn_ambient_temperature 90(2)
_diffrn_measured_fraction_theta_full 0.993
_diffrn_measured_fraction_theta_max 0.993
_diffrn_measurement_device_type 'Bruker SMART APEXII CCD'
_diffrn_measurement_method '\w and \f'
_diffrn_radiation_monochromator graphite
_diffrn_radiation_source 'fine-focus sealed tube'
_diffrn_radiation_type MoK\a
_diffrn_radiation_wavelength 0.71073
_diffrn_reflns_av_R_equivalents 0.0374
_diffrn_reflns_av_sigmaI/netI 0.0322
_diffrn_reflns_limit_h_max 16
_diffrn_reflns_limit_h_min -16
_diffrn_reflns_limit_k_max 15
_diffrn_reflns_limit_k_min -15
_diffrn_reflns_limit_l_max 31
_diffrn_reflns_limit_l_min -31
_diffrn_reflns_number 29735
_diffrn_reflns_theta_full 27.50
_diffrn_reflns_theta_max 27.50
_diffrn_reflns_theta_min 2.91
_exptl_absorpt_coefficient_mu 1.568
_exptl_absorpt_correction_T_max 0.8464
_exptl_absorpt_correction_T_min 0.5520
_exptl_absorpt_correction_type multi-scan
_exptl_absorpt_process_details 'SADABS 2008/2 (Sheldrick, 2008)'
_exptl_crystal_colour orange
_exptl_crystal_density_diffrn 1.325
_exptl_crystal_density_method 'not measured'
_exptl_crystal_description plate
_exptl_crystal_F_000 1468
_exptl_crystal_size_max 0.43
_exptl_crystal_size_mid 0.28
_exptl_crystal_size_min 0.11
_refine_diff_density_max 3.871
_refine_diff_density_min -1.909
_refine_diff_density_rms 0.149
_refine_ls_extinction_method none
_refine_ls_goodness_of_fit_ref 1.214
_refine_ls_hydrogen_treatment constr
_refine_ls_matrix_type full
_refine_ls_number_parameters 413
_refine_ls_number_reflns 8144
_refine_ls_number_restraints 386
_refine_ls_restrained_S_all 1.187
_refine_ls_R_factor_all 0.0809
_refine_ls_R_factor_gt 0.0706
_refine_ls_shift/su_max 0.001
_refine_ls_shift/su_mean 0.000
_refine_ls_structure_factor_coef Fsqd
_refine_ls_weighting_details 'calc w=1/[\s^2^(Fo^2^)+(0.0287P)^2^+37.2980P] where P=(Fo^2^+2Fc^2^)/3'
_refine_ls_weighting_scheme calc
_refine_ls_wR_factor_gt 0.1683
_refine_ls_wR_factor_ref 0.1712
_reflns_number_gt 6954
_reflns_number_total 8144
_reflns_threshold_expression >2sigma(I)
_cod_data_source_file c0sc00240b.txt
_cod_data_source_block jf1604f1
_cod_depositor_comments
;
The following automatic conversions were performed:

'_symmetry_cell_setting' value 'Monoclinic' changed to 'monoclinic'
according to
/usr/data/users/saulius/automatic-downloads/retrospective/RSC/lib/dictionaries/cif_core.dic
dictionary named 'cif_core.dic' version 2.4.2 from
2011-04-26.

'_exptl_absorpt_correction_type' value 'Multi-scan'
changed to 'multi-scan' according to
/usr/data/users/saulius/automatic-downloads/retrospective/RSC/lib/dictionaries/cif_core.dic
dictionary named 'cif_core.dic' version 2.4.2 from 2011-04-26.

Automatic conversion script
Id: cif_fix_values 2281 2013-09-26 08:29:07Z andrius 
;
_cod_original_cell_volume 3563.3(14)
_cod_original_sg_symbol_H-M 'P 21/c'
_cod_database_code 1515796

loop_
_symmetry_equiv_pos_as_xyz
'x, y, z'
'-x, y+1/2, -z+1/2'
'-x, -y, -z'
'x, -y-1/2, z-1/2'

loop_
_atom_site_label
_atom_site_type_symbol
_atom_site_fract_x
_atom_site_fract_y
_atom_site_fract_z
_atom_site_U_iso_or_equiv
_atom_site_adp_type
_atom_site_occupancy
_atom_site_symmetry_multiplicity
_atom_site_calc_flag
_atom_site_refinement_flags
_atom_site_disorder_assembly
_atom_site_disorder_group
Sn1_1 Sn 0.02490(4) 1.07101(4) 0.052510(18) 0.02263(13) Uani 0.92 1 d P . 1
Ge1_1 Ge 0.41545(8) 0.77605(9) 0.19677(4) 0.02310(18) Uani 0.92 1 d PU A 1
C1_1 C 0.1447(5) 0.9567(5) 0.0885(2) 0.0162(11) Uani 0.92 1 d PU A 1
C2_1 C 0.2503(5) 0.9822(5) 0.0795(2) 0.0170(11) Uani 0.92 1 d PU A 1
C3_1 C 0.3295(5) 0.9240(5) 0.1088(2) 0.0190(12) Uani 0.92 1 d PU A 1
H3_1 H 0.4008 0.9417 0.1014 0.023 Uiso 0.92 1 calc PR A 1
C4_1 C 0.3057(5) 0.8409(5) 0.1486(2) 0.0190(12) Uani 0.92 1 d PU A 1
C5_1 C 0.2007(5) 0.8157(5) 0.1577(2) 0.0186(12) Uani 0.92 1 d PU A 1
H5_1 H 0.1827 0.7586 0.1842 0.022 Uiso 0.92 1 calc PR A 1
C6_1 C 0.1204(5) 0.8732(5) 0.1284(2) 0.0163(11) Uani 0.92 1 d PU A 1
C7_1 C 0.5085(6) 0.9033(7) 0.2174(4) 0.0388(18) Uani 0.92 1 d PU A 1
H7A_1 H 0.5653 0.8747 0.2413 0.058 Uiso 0.92 1 calc PR A 1
H7B_1 H 0.4685 0.9616 0.2376 0.058 Uiso 0.92 1 calc PR A 1
H7C_1 H 0.5382 0.9372 0.1835 0.058 Uiso 0.92 1 calc PR A 1
C8_1 C 0.4949(7) 0.6604(8) 0.1590(4) 0.045(2) Uani 0.92 1 d PU A 1
H8A_1 H 0.5555 0.6387 0.1820 0.067 Uiso 0.92 1 calc PR A 1
H8B_1 H 0.5191 0.6903 0.1231 0.067 Uiso 0.92 1 calc PR A 1
H8C_1 H 0.4506 0.5929 0.1526 0.067 Uiso 0.92 1 calc PR A 1
C9_1 C 0.3512(3) 0.7155(6) 0.2634(2) 0.0358(17) Uani 0.92 1 d PU A 1
H9A_1 H 0.3179 0.6418 0.2548 0.054 Uiso 0.92 1 calc PR A 1
H9B_1 H 0.2982 0.7695 0.2769 0.054 Uiso 0.92 1 calc PR A 1
H9C_1 H 0.4050 0.7044 0.2923 0.054 Uiso 0.92 1 calc PR A 1
C10_1 C 0.2804(3) 1.0816(3) 0.04315(13) 0.0178(11) Uani 0.92 1 d PRU A 1
C11_1 C 0.3047(3) 1.0666(3) -0.01452(13) 0.0172(11) Uani 0.92 1 d PRU A 1
C12_1 C 0.3369(3) 1.1607(3) -0.04420(13) 0.0214(12) Uani 0.92 1 d PRU A 1
H12_1 H 0.3538 1.1515 -0.0825 0.026 Uiso 0.92 1 calc PR A 1
C13_1 C 0.3456(6) 1.2678(7) -0.0207(3) 0.0236(17) Uani 0.92 1 d PU A 1
H13_1 H 0.3681 1.3308 -0.0427 0.028 Uiso 0.92 1 calc PR A 1
C14_1 C 0.3216(5) 1.2840(6) 0.0352(3) 0.0225(13) Uani 0.92 1 d PU A 1
H14_1 H 0.3280 1.3580 0.0514 0.027 Uiso 0.92 1 calc PR A 1
C15_1 C 0.2879(5) 1.1917(5) 0.0676(2) 0.0191(12) Uani 0.92 1 d PU A 1
C16_1 C 0.2994(5) 0.9490(5) -0.0409(2) 0.0207(12) Uani 0.92 1 d PU A 1
H16_1 H 0.2563 0.8983 -0.0164 0.025 Uiso 0.92 1 calc PR A 1
C17_1 C 0.2488(7) 0.9516(6) -0.0990(3) 0.0339(17) Uani 0.92 1 d PU A 1
H17A_1 H 0.1841 0.9968 -0.0977 0.051 Uiso 0.92 1 calc PR A 1
H17B_1 H 0.2325 0.8732 -0.1109 0.051 Uiso 0.92 1 calc PR A 1
H17C_1 H 0.2975 0.9865 -0.1255 0.051 Uiso 0.92 1 calc PR A 1
C18_1 C 0.4083(6) 0.8985(6) -0.0450(3) 0.0311(16) Uani 0.92 1 d PU A 1
H18A_1 H 0.4532 0.9503 -0.0664 0.047 Uiso 0.92 1 calc PR A 1
H18B_1 H 0.4046 0.8239 -0.0638 0.047 Uiso 0.92 1 calc PR A 1
H18C_1 H 0.4376 0.8884 -0.0074 0.047 Uiso 0.92 1 calc PR A 1
C19_1 C 0.2654(6) 1.2106(6) 0.1292(3) 0.0247(14) Uani 0.92 1 d PU A 1
H19_1 H 0.2256 1.1423 0.1429 0.030 Uiso 0.92 1 calc PR A 1
C20_1 C 0.1980(7) 1.3162(7) 0.1400(3) 0.0379(18) Uani 0.92 1 d PU A 1
H20A_1 H 0.2383 1.3854 0.1312 0.057 Uiso 0.92 1 calc PR A 1
H20B_1 H 0.1774 1.3180 0.1793 0.057 Uiso 0.92 1 calc PR A 1
H20C_1 H 0.1352 1.3132 0.1163 0.057 Uiso 0.92 1 calc PR A 1
C21_1 C 0.3679(6) 1.2169(8) 0.1626(3) 0.0386(18) Uani 0.92 1 d PU A 1
H21A_1 H 0.4091 1.2827 0.1499 0.058 Uiso 0.92 1 calc PR A 1
H21B_1 H 0.4081 1.1463 0.1570 0.058 Uiso 0.92 1 calc PR A 1
H21C_1 H 0.3520 1.2257 0.2024 0.058 Uiso 0.92 1 calc PR A 1
C22_1 C 0.0086(5) 0.8498(5) 0.1443(2) 0.0168(11) Uani 0.92 1 d PU A 1
C23_1 C -0.0371(5) 0.9133(5) 0.1877(2) 0.0177(11) Uani 0.92 1 d PU A 1
C24_1 C -0.1378(5) 0.8850(6) 0.2056(3) 0.0220(13) Uani 0.92 1 d PU A 1
H24_1 H -0.1694 0.9280 0.2346 0.026 Uiso 0.92 1 calc PR A 1
C25_1 C -0.1919(5) 0.7951(6) 0.1814(3) 0.0229(13) Uani 0.92 1 d PU A 1
H25_1 H -0.2600 0.7752 0.1941 0.027 Uiso 0.92 1 calc PR A 1
C26_1 C -0.1459(5) 0.7350(6) 0.1390(3) 0.0199(12) Uani 0.92 1 d PU A 1
H26_1 H -0.1842 0.6739 0.1223 0.024 Uiso 0.92 1 calc PR A 1
C27_1 C -0.0465(5) 0.7586(5) 0.1191(2) 0.0172(11) Uani 0.92 1 d PU A 1
C28_1 C 0.0239(5) 1.0081(5) 0.2171(3) 0.0226(13) Uani 0.92 1 d PU A 1
H28_1 H 0.0814 1.0329 0.1916 0.027 Uiso 0.92 1 calc PR A 1
C29_1 C -0.0426(6) 1.1137(6) 0.2303(3) 0.0334(16) Uani 0.92 1 d PU A 1
H29A_1 H -0.0719 1.1449 0.1956 0.050 Uiso 0.92 1 calc PR A 1
H29B_1 H 0.0014 1.1719 0.2484 0.050 Uiso 0.92 1 calc PR A 1
H29C_1 H -0.0998 1.0920 0.2554 0.050 Uiso 0.92 1 calc PR A 1
C30_1 C 0.0752(6) 0.9603(6) 0.2707(3) 0.0273(14) Uani 0.92 1 d PU A 1
H30A_1 H 0.1120 1.0221 0.2903 0.041 Uiso 0.92 1 calc PR A 1
H30B_1 H 0.1253 0.9000 0.2608 0.041 Uiso 0.92 1 calc PR A 1
H30C_1 H 0.0209 0.9282 0.2949 0.041 Uiso 0.92 1 calc PR A 1
C31_1 C 0.0022(5) 0.6886(5) 0.0721(2) 0.0216(13) Uani 0.92 1 d PU A 1
H31_1 H 0.0574 0.7371 0.0544 0.026 Uiso 0.92 1 calc PR A 1
C32_1 C -0.0768(6) 0.6568(6) 0.0267(3) 0.0269(14) Uani 0.92 1 d PU A 1
H32A_1 H -0.1263 0.6001 0.0413 0.040 Uiso 0.92 1 calc PR A 1
H32B_1 H -0.0398 0.6243 -0.0054 0.040 Uiso 0.92 1 calc PR A 1
H32C_1 H -0.1152 0.7255 0.0149 0.040 Uiso 0.92 1 calc PR A 1
C33_1 C 0.0562(6) 0.5816(6) 0.0954(3) 0.0287(14) Uani 0.92 1 d PU A 1
H33A_1 H 0.1104 0.6045 0.1223 0.043 Uiso 0.92 1 calc PR A 1
H33B_1 H 0.0887 0.5389 0.0647 0.043 Uiso 0.92 1 calc PR A 1
H33C_1 H 0.0044 0.5330 0.1139 0.043 Uiso 0.92 1 calc PR A 1
C41_1 C 0.2043(6) 0.8467(7) 0.4586(3) 0.0349(16) Uani 0.92 1 d PU B 1
H41_1 H 0.1358 0.8184 0.4656 0.042 Uiso 0.92 1 calc PR B 1
C42_1 C 0.2768(7) 0.8516(7) 0.5013(4) 0.0397(18) Uani 0.92 1 d PU B 1
H42_1 H 0.2581 0.8260 0.5375 0.048 Uiso 0.92 1 calc PR B 1
C43_1 C 0.3751(8) 0.8927(7) 0.4920(5) 0.051(2) Uani 0.92 1 d PU B 1
H43_1 H 0.4243 0.8984 0.5219 0.062 Uiso 0.92 1 calc PR B 1
C44_1 C 0.4021(7) 0.9255(7) 0.4394(5) 0.051(2) Uani 0.92 1 d PU B 1
H44_1 H 0.4719 0.9496 0.4323 0.061 Uiso 0.92 1 calc PR B 1
C45_1 C 0.3301(8) 0.9245(7) 0.3962(4) 0.046(2) Uani 0.92 1 d PU B 1
H45_1 H 0.3486 0.9522 0.3603 0.055 Uiso 0.92 1 calc PR B 1
C46_1 C 0.2302(7) 0.8822(7) 0.4062(3) 0.0385(18) Uani 0.92 1 d PU B 1
H46_1 H 0.1802 0.8781 0.3767 0.046 Uiso 0.92 1 calc PR B 1
Sn2_2 Sn 0.0101(5) 0.4265(6) 0.0558(3) 0.0441(15) Uiso 0.08 1 d PG . 2
Ge2_2 Ge 0.3893(8) 0.7552(10) 0.1907(5) 0.022(3) Uiso 0.08 1 d PGU . 2
C1_2 C 0.1304(5) 0.5458(5) 0.0866(3) 0.032(15) Uiso 0.08 1 d PGU . 2
C2_2 C 0.1015(5) 0.6314(6) 0.1241(4) 0.044(16) Uiso 0.08 1 d PGU . 2
C3_2 C 0.1774(6) 0.6970(7) 0.1521(4) 0.039(14) Uiso 0.08 1 d PGU . 2
H3_2 H 0.1555 0.7557 0.1770 0.058 Uiso 0.08 1 d PG . 2
C4_2 C 0.2841(6) 0.6779(7) 0.1442(4) 0.049(19) Uiso 0.08 1 d PGU . 2
C5_2 C 0.3130(5) 0.5925(9) 0.1068(4) 0.047(19) Uiso 0.08 1 d PGU . 2
H5_2 H 0.3853 0.5788 0.1002 0.070 Uiso 0.08 1 d PG . 2
C6_2 C 0.2382(5) 0.5262(8) 0.0785(4) 0.039(16) Uiso 0.08 1 d PGU . 2
C7_2 C 0.3325(11) 0.7563(14) 0.2671(5) 0.07(3) Uiso 0.08 1 d PGU . 2
H7A_2 H 0.3817 0.7957 0.2921 0.108 Uiso 0.08 1 d PG . 2
H7B_2 H 0.3226 0.6773 0.2799 0.108 Uiso 0.08 1 d PG . 2
H7C_2 H 0.2650 0.7964 0.2672 0.108 Uiso 0.08 1 d PG . 2
C8_2 C 0.4146(11) 0.9091(10) 0.1680(7) 0.050(18) Uiso 0.08 1 d PGU . 2
H8A_2 H 0.4591 0.9473 0.1958 0.075 Uiso 0.08 1 d PG . 2
H8B_2 H 0.3477 0.9500 0.1648 0.075 Uiso 0.08 1 d PG . 2
H8C_2 H 0.4499 0.9091 0.1318 0.075 Uiso 0.08 1 d PG . 2
C9_2 C 0.5168(7) 0.6663(12) 0.1905(7) 0.06(3) Uiso 0.08 1 d PGU . 2
H9A_2 H 0.5544 0.6796 0.1555 0.086 Uiso 0.08 1 d PG . 2
H9B_2 H 0.4996 0.5847 0.1937 0.086 Uiso 0.08 1 d PG . 2
H9C_2 H 0.5611 0.6893 0.2221 0.086 Uiso 0.08 1 d PG . 2
C10_2 C -0.0116(6) 0.6453(10) 0.1402(6) 0.035(12) Uiso 0.08 1 d PGU . 2
C11_2 C -0.0783(7) 0.7262(10) 0.1128(8) 0.029(10) Uiso 0.08 1 d PGU . 2
C12_2 C -0.1789(7) 0.7381(15) 0.1319(11) 0.017(12) Uiso 0.08 1 d PGU . 2
H12_2 H -0.2242 0.7914 0.1139 0.025 Uiso 0.08 1 d PG . 2
C13_2 C -0.2163(7) 0.676(2) 0.1756(10) 0.042(12) Uiso 0.08 1 d PGU . 2
H13_2 H -0.2861 0.6879 0.1880 0.063 Uiso 0.08 1 d PG . 2
C14_2 C -0.1528(8) 0.596(2) 0.2022(7) 0.05(2) Uiso 0.08 1 d PGU . 2
H14_2 H -0.1797 0.5523 0.2324 0.077 Uiso 0.08 1 d PG . 2
C15_2 C -0.0508(7) 0.5795(15) 0.1849(5) 0.042(16) Uiso 0.08 1 d PGU . 2
C16_2 C -0.0367(11) 0.7997(7) 0.0660(9) 0.037(12) Uiso 0.08 1 d PGU . 2
H16_2 H 0.0291 0.7637 0.0517 0.056 Uiso 0.08 1 d PG . 2
C17_2 C -0.1144(14) 0.8102(8) 0.0173(11) 0.13(6) Uiso 0.08 1 d PGU . 2
H17A_2 H -0.1422 0.7343 0.0079 0.194 Uiso 0.08 1 d PG . 2
H17B_2 H -0.0785 0.8423 -0.0153 0.194 Uiso 0.08 1 d PG . 2
H17C_2 H -0.1722 0.8609 0.0280 0.194 Uiso 0.08 1 d PG . 2
C18_2 C -0.0102(14) 0.9178(7) 0.0872(11) 0.10(3) Uiso 0.08 1 d PGU . 2
H18A_2 H -0.0727 0.9525 0.1038 0.153 Uiso 0.08 1 d PG . 2
H18B_2 H 0.0138 0.9655 0.0561 0.153 Uiso 0.08 1 d PG . 2
H18C_2 H 0.0454 0.9123 0.1155 0.153 Uiso 0.08 1 d PG . 2
C19_2 C 0.0190(11) 0.4934(16) 0.2160(3) 0.05(2) Uiso 0.08 1 d PGU . 2
H19_2 H 0.0818 0.4779 0.1924 0.074 Uiso 0.08 1 d PG . 2
C20_2 C -0.0352(14) 0.3804(18) 0.2268(3) 0.08(4) Uiso 0.08 1 d PGU . 2
H20A_2 H -0.0891 0.3910 0.2554 0.117 Uiso 0.08 1 d PG . 2
H20B_2 H 0.0163 0.3240 0.2399 0.117 Uiso 0.08 1 d PG . 2
H20C_2 H -0.0681 0.3530 0.1923 0.117 Uiso 0.08 1 d PG . 2
C21_2 C 0.0569(13) 0.5464(19) 0.2709(3) 0.06(3) Uiso 0.08 1 d PGU . 2
H21A_2 H -0.0027 0.5557 0.2962 0.093 Uiso 0.08 1 d PG . 2
H21B_2 H 0.0885 0.6214 0.2635 0.093 Uiso 0.08 1 d PG . 2
H21C_2 H 0.1093 0.4960 0.2882 0.093 Uiso 0.08 1 d PG . 2
C22_2 C 0.2749(5) 0.4279(11) 0.0432(6) 0.051(18) Uiso 0.08 1 d PGU . 2
C23_2 C 0.2918(7) 0.3204(10) 0.0681(8) 0.06(2) Uiso 0.08 1 d PGU . 2
C24_2 C 0.3344(8) 0.2321(14) 0.0363(11) 0.05(2) Uiso 0.08 1 d PGU . 2
H24_2 H 0.3449 0.1588 0.0527 0.070 Uiso 0.08 1 d PG . 2
C25_2 C 0.3617(8) 0.2500(19) -0.0189(11) 0.03(3) Uiso 0.08 1 d PGU . 2
H25_2 H 0.3926 0.1900 -0.0400 0.042 Uiso 0.08 1 d PG . 2
C26_2 C 0.3439(9) 0.354(2) -0.0425(8) 0.042(18) Uiso 0.08 1 d PGU . 2
H26_2 H 0.3611 0.3641 -0.0807 0.063 Uiso 0.08 1 d PG . 2
C27_2 C 0.3019(8) 0.4460(17) -0.0138(6) 0.043(17) Uiso 0.08 1 d PGU . 2
C28_2 C 0.2684(10) 0.3009(7) 0.1297(8) 0.07(3) Uiso 0.08 1 d PGU . 2
H28_2 H 0.2181 0.3617 0.1418 0.101 Uiso 0.08 1 d PG . 2
C29_2 C 0.2184(14) 0.1852(6) 0.1416(10) 0.09(5) Uiso 0.08 1 d PGU . 2
H29A_2 H 0.1521 0.1790 0.1210 0.137 Uiso 0.08 1 d PG . 2
H29B_2 H 0.2049 0.1783 0.1817 0.137 Uiso 0.08 1 d PG . 2
H29C_2 H 0.2659 0.1239 0.1298 0.137 Uiso 0.08 1 d PG . 2
C30_2 C 0.3702(12) 0.3159(9) 0.1639(10) 0.12(5) Uiso 0.08 1 d PGU . 2
H30A_2 H 0.3563 0.2991 0.2033 0.174 Uiso 0.08 1 d PG . 2
H30B_2 H 0.3952 0.3950 0.1603 0.174 Uiso 0.08 1 d PG . 2
H30C_2 H 0.4237 0.2631 0.1499 0.174 Uiso 0.08 1 d PG . 2
C31_2 C 0.2847(12) 0.5626(19) -0.0407(4) 0.05(2) Uiso 0.08 1 d PGU . 2
H31_2 H 0.2292 0.6029 -0.0189 0.078 Uiso 0.08 1 d PG . 2
C32_2 C 0.2454(16) 0.553(2) -0.1007(4) 0.04(2) Uiso 0.08 1 d PGU . 2
H32A_2 H 0.3023 0.5256 -0.1246 0.055 Uiso 0.08 1 d PG . 2
H32B_2 H 0.2220 0.6285 -0.1137 0.055 Uiso 0.08 1 d PG . 2
H32C_2 H 0.1867 0.4989 -0.1024 0.055 Uiso 0.08 1 d PG . 2
C33_2 C 0.3841(13) 0.635(2) -0.0370(5) 0.09(5) Uiso 0.08 1 d PGU . 2
H33A_2 H 0.4070 0.6403 0.0020 0.139 Uiso 0.08 1 d PG . 2
H33B_2 H 0.3696 0.7121 -0.0514 0.139 Uiso 0.08 1 d PG . 2
H33C_2 H 0.4394 0.5993 -0.0593 0.139 Uiso 0.08 1 d PG . 2

loop_
_atom_site_aniso_label
_atom_site_aniso_U_11
_atom_site_aniso_U_22
_atom_site_aniso_U_33
_atom_site_aniso_U_23
_atom_site_aniso_U_13
_atom_site_aniso_U_12
Sn1_1 0.0285(2) 0.0170(2) 0.0224(2) -0.00011(17) -0.00369(16) 0.00536(18)
Ge1_1 0.0218(4) 0.0268(5) 0.0207(4) 0.0094(3) 0.0003(3) 0.0020(4)
C1_1 0.023(3) 0.012(3) 0.013(3) -0.003(2) -0.001(2) 0.002(2)
C2_1 0.027(3) 0.012(3) 0.012(2) 0.000(2) 0.002(2) 0.001(2)
C3_1 0.026(3) 0.020(3) 0.012(2) -0.001(2) 0.005(2) -0.001(2)
C4_1 0.026(3) 0.016(3) 0.015(3) 0.002(2) 0.000(2) 0.003(2)
C5_1 0.027(3) 0.011(3) 0.018(3) 0.003(2) 0.002(2) 0.000(2)
C6_1 0.023(3) 0.014(3) 0.012(2) 0.001(2) 0.001(2) -0.001(2)
C7_1 0.036(4) 0.034(4) 0.046(5) 0.010(3) -0.016(3) -0.002(3)
C8_1 0.047(5) 0.041(5) 0.047(5) 0.006(4) 0.012(4) 0.016(4)
C9_1 0.032(4) 0.052(5) 0.024(4) 0.013(3) -0.002(3) 0.004(4)
C10_1 0.021(3) 0.013(3) 0.019(3) 0.004(2) 0.000(2) -0.002(2)
C11_1 0.023(3) 0.016(3) 0.012(2) 0.001(2) 0.001(2) -0.001(2)
C12_1 0.027(3) 0.018(3) 0.019(3) 0.000(2) 0.002(2) 0.001(2)
C13_1 0.030(3) 0.016(3) 0.025(4) 0.010(3) 0.000(3) -0.001(3)
C14_1 0.031(3) 0.015(3) 0.022(3) 0.002(2) -0.003(2) -0.002(3)
C15_1 0.022(3) 0.018(3) 0.017(3) -0.004(2) 0.003(2) -0.003(2)
C16_1 0.035(3) 0.010(3) 0.017(3) 0.001(2) 0.004(2) -0.005(2)
C17_1 0.064(5) 0.024(4) 0.014(3) -0.002(2) -0.003(3) -0.009(3)
C18_1 0.034(4) 0.016(3) 0.043(4) -0.005(3) 0.013(3) 0.000(3)
C19_1 0.035(4) 0.019(3) 0.020(3) -0.001(2) -0.001(3) -0.003(3)
C20_1 0.054(5) 0.034(4) 0.026(4) -0.008(3) 0.005(3) 0.006(4)
C21_1 0.044(4) 0.045(5) 0.027(4) -0.013(3) -0.010(3) -0.007(4)
C22_1 0.024(3) 0.012(3) 0.014(3) 0.003(2) 0.001(2) 0.004(2)
C23_1 0.027(3) 0.014(3) 0.011(2) 0.000(2) 0.000(2) 0.004(2)
C24_1 0.029(3) 0.022(3) 0.016(3) 0.002(2) 0.005(2) 0.003(3)
C25_1 0.024(3) 0.025(3) 0.020(3) 0.006(2) 0.004(2) 0.000(3)
C26_1 0.021(3) 0.023(3) 0.016(3) 0.003(2) -0.001(2) -0.002(2)
C27_1 0.026(3) 0.014(3) 0.012(3) -0.001(2) 0.000(2) -0.004(2)
C28_1 0.029(3) 0.020(3) 0.019(3) -0.003(2) 0.003(2) 0.001(3)
C29_1 0.042(4) 0.022(4) 0.036(4) -0.007(3) 0.000(3) 0.004(3)
C30_1 0.037(4) 0.022(3) 0.022(3) -0.006(3) -0.004(3) 0.001(3)
C31_1 0.032(3) 0.019(3) 0.013(3) -0.001(2) 0.002(2) -0.006(3)
C32_1 0.034(4) 0.029(4) 0.018(3) -0.007(3) 0.002(3) -0.009(3)
C33_1 0.044(4) 0.016(3) 0.026(3) -0.004(3) 0.002(3) 0.003(3)
C41_1 0.032(4) 0.029(4) 0.044(4) -0.002(3) 0.006(3) 0.007(3)
C42_1 0.052(5) 0.029(4) 0.038(4) -0.007(3) 0.001(4) 0.014(4)
C43_1 0.055(5) 0.030(4) 0.068(6) -0.019(4) -0.015(5) 0.008(4)
C44_1 0.039(4) 0.024(4) 0.090(7) -0.015(4) 0.015(5) -0.005(3)
C45_1 0.074(6) 0.022(4) 0.042(4) 0.004(3) 0.019(4) -0.002(4)
C46_1 0.054(5) 0.029(4) 0.033(4) 0.000(3) 0.001(3) 0.008(4)

loop_
_atom_type_symbol
_atom_type_description
_atom_type_scat_dispersion_real
_atom_type_scat_dispersion_imag
_atom_type_scat_source
C C 0.0033 0.0016 'International Tables Vol C Tables 4.2.6.8 and 6.1.1.4'
H H 0.0000 0.0000 'International Tables Vol C Tables 4.2.6.8 and 6.1.1.4'
Ge Ge 0.1547 1.8001 'International Tables Vol C Tables 4.2.6.8 and 6.1.1.4'
Sn Sn -0.6537 1.4246 'International Tables Vol C Tables 4.2.6.8 and 6.1.1.4'

loop_
_geom_angle_atom_site_label_1
_geom_angle_atom_site_label_2
_geom_angle_atom_site_label_3
_geom_angle
_geom_angle_site_symmetry_3
C1_1 Sn1_1 Sn1_1 97.69(14) 3_575
C8_1 Ge1_1 C9_1 111.1(3) .
C8_1 Ge1_1 C4_1 111.8(3) .
C9_1 Ge1_1 C4_1 108.8(2) .
C8_1 Ge1_1 C7_1 109.3(4) .
C9_1 Ge1_1 C7_1 109.1(4) .
C4_1 Ge1_1 C7_1 106.6(3) .
C2_1 C1_1 C6_1 118.1(5) .
C2_1 C1_1 Sn1_1 118.6(4) .
C6_1 C1_1 Sn1_1 122.2(4) .
C1_1 C2_1 C3_1 120.8(5) .
C1_1 C2_1 C10_1 120.3(5) .
C3_1 C2_1 C10_1 118.6(5) .
C4_1 C3_1 C2_1 121.4(6) .
C4_1 C3_1 H3_1 119.3 .
C2_1 C3_1 H3_1 119.3 .
C5_1 C4_1 C3_1 117.8(6) .
C5_1 C4_1 Ge1_1 120.8(4) .
C3_1 C4_1 Ge1_1 120.9(5) .
C4_1 C5_1 C6_1 121.4(5) .
C4_1 C5_1 H5_1 119.3 .
C6_1 C5_1 H5_1 119.3 .
C1_1 C6_1 C5_1 120.5(5) .
C1_1 C6_1 C22_1 120.9(5) .
C5_1 C6_1 C22_1 118.4(5) .
C15_1 C10_1 C11_1 119.8(3) .
C15_1 C10_1 C2_1 118.6(4) .
C11_1 C10_1 C2_1 121.6(2) .
C12_1 C11_1 C10_1 118.0 .
C12_1 C11_1 C16_1 121.5(3) .
C10_1 C11_1 C16_1 120.4(3) .
C11_1 C12_1 C13_1 122.6(3) .
C11_1 C12_1 H12_1 118.7 .
C13_1 C12_1 H12_1 118.7 .
C12_1 C13_1 C14_1 120.1(6) .
C12_1 C13_1 H13_1 120.0 .
C14_1 C13_1 H13_1 120.0 .
C13_1 C14_1 C15_1 120.1(6) .
C13_1 C14_1 H14_1 119.9 .
C15_1 C14_1 H14_1 119.9 .
C14_1 C15_1 C10_1 119.3(5) .
C14_1 C15_1 C19_1 119.2(6) .
C10_1 C15_1 C19_1 121.4(5) .
C11_1 C16_1 C18_1 109.9(5) .
C11_1 C16_1 C17_1 112.3(5) .
C18_1 C16_1 C17_1 109.4(6) .
C11_1 C16_1 H16_1 108.4 .
C18_1 C16_1 H16_1 108.4 .
C17_1 C16_1 H16_1 108.4 .
C15_1 C19_1 C20_1 112.9(6) .
C15_1 C19_1 C21_1 110.5(6) .
C20_1 C19_1 C21_1 110.7(6) .
C15_1 C19_1 H19_1 107.5 .
C20_1 C19_1 H19_1 107.5 .
C21_1 C19_1 H19_1 107.5 .
C23_1 C22_1 C27_1 120.5(6) .
C23_1 C22_1 C6_1 119.3(5) .
C27_1 C22_1 C6_1 120.0(5) .
C24_1 C23_1 C22_1 119.1(6) .
C24_1 C23_1 C28_1 120.0(5) .
C22_1 C23_1 C28_1 120.8(5) .
C25_1 C24_1 C23_1 120.7(6) .
C25_1 C24_1 H24_1 119.6 .
C23_1 C24_1 H24_1 119.6 .
C26_1 C25_1 C24_1 119.0(6) .
C26_1 C25_1 H25_1 120.5 .
C24_1 C25_1 H25_1 120.5 .
C25_1 C26_1 C27_1 123.4(6) .
C25_1 C26_1 H26_1 118.3 .
C27_1 C26_1 H26_1 118.3 .
C26_1 C27_1 C22_1 117.3(5) .
C26_1 C27_1 C31_1 121.6(5) .
C22_1 C27_1 C31_1 121.1(5) .
C23_1 C28_1 C29_1 113.5(6) .
C23_1 C28_1 C30_1 109.6(5) .
C29_1 C28_1 C30_1 110.6(5) .
C23_1 C28_1 H28_1 107.6 .
C29_1 C28_1 H28_1 107.6 .
C30_1 C28_1 H28_1 107.6 .
C32_1 C31_1 C27_1 112.7(5) .
C32_1 C31_1 C33_1 110.9(5) .
C27_1 C31_1 C33_1 110.6(5) .
C32_1 C31_1 H31_1 107.4 .
C27_1 C31_1 H31_1 107.4 .
C33_1 C31_1 H31_1 107.4 .
C46_1 C41_1 C42_1 120.4(8) .
C46_1 C41_1 H41_1 119.8 .
C42_1 C41_1 H41_1 119.8 .
C43_1 C42_1 C41_1 120.6(9) .
C43_1 C42_1 H42_1 119.7 .
C41_1 C42_1 H42_1 119.7 .
C42_1 C43_1 C44_1 119.1(9) .
C42_1 C43_1 H43_1 120.5 .
C44_1 C43_1 H43_1 120.5 .
C43_1 C44_1 C45_1 121.4(8) .
C43_1 C44_1 H44_1 119.3 .
C45_1 C44_1 H44_1 119.3 .
C44_1 C45_1 C46_1 118.8(8) .
C44_1 C45_1 H45_1 120.6 .
C46_1 C45_1 H45_1 120.6 .
C41_1 C46_1 C45_1 119.6(8) .
C41_1 C46_1 H46_1 120.2 .
C45_1 C46_1 H46_1 120.2 .
C1_2 Sn2_2 Sn2_2 89.7(3) 3_565
C8_2 Ge2_2 C9_2 111.2 .
C8_2 Ge2_2 C4_2 112.9 .
C9_2 Ge2_2 C4_2 109.0 .
C8_2 Ge2_2 C7_2 108.8 .
C9_2 Ge2_2 C7_2 108.7 .
C4_2 Ge2_2 C7_2 106.1 .
C2_2 C1_2 C6_2 117.9 .
C2_2 C1_2 Sn2_2 118.9 .
C6_2 C1_2 Sn2_2 122.1 .
C1_2 C2_2 C3_2 121.0 .
C1_2 C2_2 C10_2 120.0 .
C3_2 C2_2 C10_2 118.6 .
C4_2 C3_2 C2_2 121.3 .
C4_2 C3_2 H3_2 119.4 .
C2_2 C3_2 H3_2 119.4 .
C5_2 C4_2 C3_2 117.7 .
C5_2 C4_2 Ge2_2 120.9 .
C3_2 C4_2 Ge2_2 121.0 .
C4_2 C5_2 C6_2 121.8 .
C4_2 C5_2 H5_2 119.1 .
C6_2 C5_2 H5_2 119.1 .
C5_2 C6_2 C1_2 120.4 .
C5_2 C6_2 C22_2 118.8 .
C1_2 C6_2 C22_2 120.6 .
Ge2_2 C7_2 H7A_2 109.5 .
Ge2_2 C7_2 H7B_2 109.5 .
H7A_2 C7_2 H7B_2 109.5 .
Ge2_2 C7_2 H7C_2 109.5 .
H7A_2 C7_2 H7C_2 109.5 .
H7B_2 C7_2 H7C_2 109.5 .
Ge2_2 C8_2 H8A_2 109.5 .
Ge2_2 C8_2 H8B_2 109.5 .
H8A_2 C8_2 H8B_2 109.5 .
Ge2_2 C8_2 H8C_2 109.5 .
H8A_2 C8_2 H8C_2 109.5 .
H8B_2 C8_2 H8C_2 109.5 .
Ge2_2 C9_2 H9A_2 109.5 .
Ge2_2 C9_2 H9B_2 109.5 .
H9A_2 C9_2 H9B_2 109.5 .
Ge2_2 C9_2 H9C_2 109.5 .
H9A_2 C9_2 H9C_2 109.5 .
H9B_2 C9_2 H9C_2 109.5 .
C15_2 C10_2 C11_2 119.7 .
C15_2 C10_2 C2_2 118.7 .
C11_2 C10_2 C2_2 121.6 .
C12_2 C11_2 C10_2 118.0 .
C12_2 C11_2 C16_2 121.5 .
C10_2 C11_2 C16_2 120.4 .
C13_2 C12_2 C11_2 122.4 .
C13_2 C12_2 H12_2 118.8 .
C11_2 C12_2 H12_2 118.8 .
C12_2 C13_2 C14_2 120.3 .
C12_2 C13_2 H13_2 119.8 .
C14_2 C13_2 H13_2 119.8 .
C15_2 C14_2 C13_2 120.2 .
C15_2 C14_2 H14_2 119.9 .
C13_2 C14_2 H14_2 119.9 .
C14_2 C15_2 C10_2 119.4 .
C14_2 C15_2 C19_2 119.4 .
C10_2 C15_2 C19_2 121.2 .
C18_2 C16_2 C11_2 110.3 .
C18_2 C16_2 C17_2 109.1 .
C11_2 C16_2 C17_2 112.5 .
C18_2 C16_2 H16_2 108.3 .
C11_2 C16_2 H16_2 108.3 .
C17_2 C16_2 H16_2 108.3 .
C16_2 C17_2 H17A_2 109.5 .
C16_2 C17_2 H17B_2 109.5 .
H17A_2 C17_2 H17B_2 109.5 .
C16_2 C17_2 H17C_2 109.5 .
H17A_2 C17_2 H17C_2 109.5 .
H17B_2 C17_2 H17C_2 109.5 .
C16_2 C18_2 H18A_2 109.5 .
C16_2 C18_2 H18B_2 109.5 .
H18A_2 C18_2 H18B_2 109.5 .
C16_2 C18_2 H18C_2 109.5 .
H18A_2 C18_2 H18C_2 109.5 .
H18B_2 C18_2 H18C_2 109.5 .
C20_2 C19_2 C21_2 110.3 .
C20_2 C19_2 C15_2 113.0 .
C21_2 C19_2 C15_2 109.4 .
C20_2 C19_2 H19_2 108.0 .
C21_2 C19_2 H19_2 108.0 .
C15_2 C19_2 H19_2 108.0 .
C19_2 C20_2 H20A_2 109.5 .
C19_2 C20_2 H20B_2 109.5 .
H20A_2 C20_2 H20B_2 109.5 .
C19_2 C20_2 H20C_2 109.5 .
H20A_2 C20_2 H20C_2 109.5 .
H20B_2 C20_2 H20C_2 109.5 .
C19_2 C21_2 H21A_2 109.5 .
C19_2 C21_2 H21B_2 109.5 .
H21A_2 C21_2 H21B_2 109.5 .
C19_2 C21_2 H21C_2 109.5 .
H21A_2 C21_2 H21C_2 109.5 .
H21B_2 C21_2 H21C_2 109.5 .
C23_2 C22_2 C27_2 120.1 .
C23_2 C22_2 C6_2 119.4 .
C27_2 C22_2 C6_2 120.3 .
C24_2 C23_2 C22_2 119.2 .
C24_2 C23_2 C28_2 119.8 .
C22_2 C23_2 C28_2 120.9 .
C25_2 C24_2 C23_2 120.7 .
C25_2 C24_2 H24_2 119.6 .
C23_2 C24_2 H24_2 119.6 .
C26_2 C25_2 C24_2 119.3 .
C26_2 C25_2 H25_2 120.3 .
C24_2 C25_2 H25_2 120.3 .
C25_2 C26_2 C27_2 123.4 .
C25_2 C26_2 H26_2 118.3 .
C27_2 C26_2 H26_2 118.3 .
C26_2 C27_2 C22_2 117.2 .
C26_2 C27_2 C31_2 122.5 .
C22_2 C27_2 C31_2 120.3 .
C29_2 C28_2 C23_2 113.5 .
C29_2 C28_2 C30_2 110.7 .
C23_2 C28_2 C30_2 109.2 .
C29_2 C28_2 H28_2 107.7 .
C23_2 C28_2 H28_2 107.7 .
C30_2 C28_2 H28_2 107.7 .
C28_2 C29_2 H29A_2 109.5 .
C28_2 C29_2 H29B_2 109.5 .
H29A_2 C29_2 H29B_2 109.5 .
C28_2 C29_2 H29C_2 109.5 .
H29A_2 C29_2 H29C_2 109.5 .
H29B_2 C29_2 H29C_2 109.5 .
C28_2 C30_2 H30A_2 109.5 .
C28_2 C30_2 H30B_2 109.5 .
H30A_2 C30_2 H30B_2 109.5 .
C28_2 C30_2 H30C_2 109.5 .
H30A_2 C30_2 H30C_2 109.5 .
H30B_2 C30_2 H30C_2 109.5 .
C27_2 C31_2 C32_2 112.4 .
C27_2 C31_2 C33_2 110.7 .
C32_2 C31_2 C33_2 111.4 .
C27_2 C31_2 H31_2 107.4 .
C32_2 C31_2 H31_2 107.4 .
C33_2 C31_2 H31_2 107.4 .
C31_2 C32_2 H32A_2 109.5 .
C31_2 C32_2 H32B_2 109.5 .
H32A_2 C32_2 H32B_2 109.5 .
C31_2 C32_2 H32C_2 109.5 .
H32A_2 C32_2 H32C_2 109.5 .
H32B_2 C32_2 H32C_2 109.5 .
C31_2 C33_2 H33A_2 109.5 .
C31_2 C33_2 H33B_2 109.5 .
H33A_2 C33_2 H33B_2 109.5 .
C31_2 C33_2 H33C_2 109.5 .
H33A_2 C33_2 H33C_2 109.5 .
H33B_2 C33_2 H33C_2 109.5 .

loop_
_geom_bond_atom_site_label_1
_geom_bond_atom_site_label_2
_geom_bond_distance
_geom_bond_site_symmetry_2
Sn1_1 C1_1 2.200(6) .
Sn1_1 Sn1_1 3.0754(10) 3_575
Ge1_1 C8_1 1.917(8) .
Ge1_1 C9_1 1.931(3) .
Ge1_1 C4_1 1.961(6) .
Ge1_1 C7_1 1.962(8) .
C1_1 C2_1 1.397(8) .
C1_1 C6_1 1.401(8) .
C2_1 C3_1 1.402(8) .
C2_1 C10_1 1.500(6) .
C3_1 C4_1 1.394(8) .
C3_1 H3_1 0.9500 .
C4_1 C5_1 1.389(9) .
C5_1 C6_1 1.408(8) .
C5_1 H5_1 0.9500 .
C6_1 C22_1 1.503(8) .
C7_1 H7A_1 0.9800 .
C7_1 H7B_1 0.9800 .
C7_1 H7C_1 0.9800 .
C8_1 H8A_1 0.9800 .
C8_1 H8B_1 0.9800 .
C8_1 H8C_1 0.9800 .
C9_1 H9A_1 0.9800 .
C9_1 H9B_1 0.9800 .
C9_1 H9C_1 0.9800 .
C10_1 C15_1 1.415(7) .
C10_1 C11_1 1.4279 .
C11_1 C12_1 1.3719 .
C11_1 C16_1 1.512(7) .
C12_1 C13_1 1.375(8) .
C12_1 H12_1 0.9500 .
C13_1 C14_1 1.387(9) .
C13_1 H13_1 0.9500 .
C14_1 C15_1 1.397(9) .
C14_1 H14_1 0.9500 .
C15_1 C19_1 1.521(8) .
C16_1 C18_1 1.512(9) .
C16_1 C17_1 1.530(9) .
C16_1 H16_1 1.0000 .
C17_1 H17A_1 0.9800 .
C17_1 H17B_1 0.9800 .
C17_1 H17C_1 0.9800 .
C18_1 H18A_1 0.9800 .
C18_1 H18B_1 0.9800 .
C18_1 H18C_1 0.9800 .
C19_1 C20_1 1.525(10) .
C19_1 C21_1 1.530(10) .
C19_1 H19_1 1.0000 .
C20_1 H20A_1 0.9800 .
C20_1 H20B_1 0.9800 .
C20_1 H20C_1 0.9800 .
C21_1 H21A_1 0.9800 .
C21_1 H21B_1 0.9800 .
C21_1 H21C_1 0.9800 .
C22_1 C23_1 1.406(8) .
C22_1 C27_1 1.409(8) .
C23_1 C24_1 1.395(9) .
C23_1 C28_1 1.521(8) .
C24_1 C25_1 1.381(9) .
C24_1 H24_1 0.9500 .
C25_1 C26_1 1.369(9) .
C25_1 H25_1 0.9500 .
C26_1 C27_1 1.384(9) .
C26_1 H26_1 0.9500 .
C27_1 C31_1 1.526(8) .
C28_1 C29_1 1.530(9) .
C28_1 C30_1 1.542(9) .
C28_1 H28_1 1.0000 .
C29_1 H29A_1 0.9800 .
C29_1 H29B_1 0.9800 .
C29_1 H29C_1 0.9800 .
C30_1 H30A_1 0.9800 .
C30_1 H30B_1 0.9800 .
C30_1 H30C_1 0.9800 .
C31_1 C32_1 1.524(9) .
C31_1 C33_1 1.529(9) .
C31_1 H31_1 1.0000 .
C32_1 H32A_1 0.9800 .
C32_1 H32B_1 0.9800 .
C32_1 H32C_1 0.9800 .
C33_1 H33A_1 0.9800 .
C33_1 H33B_1 0.9800 .
C33_1 H33C_1 0.9800 .
C41_1 C46_1 1.363(11) .
C41_1 C42_1 1.376(11) .
C41_1 H41_1 0.9500 .
C42_1 C43_1 1.361(13) .
C42_1 H42_1 0.9500 .
C43_1 C44_1 1.363(15) .
C43_1 H43_1 0.9500 .
C44_1 C45_1 1.379(14) .
C44_1 H44_1 0.9500 .
C45_1 C46_1 1.388(13) .
C45_1 H45_1 0.9500 .
C46_1 H46_1 0.9500 .
Sn2_2 C1_2 2.1968 .
Sn2_2 Sn2_2 3.184(14) 3_565
Ge2_2 C8_2 1.9040 .
Ge2_2 C9_2 1.9287 .
Ge2_2 C4_2 1.9582 .
Ge2_2 C7_2 1.9705 .
C1_2 C2_2 1.3934 .
C1_2 C6_2 1.4084 .
C2_2 C3_2 1.4030 .
C2_2 C10_2 1.5029 .
C3_2 C4_2 1.3939 .
C3_2 H3_2 0.9500 .
C4_2 C5_2 1.3915 .
C5_2 C6_2 1.3998 .
C5_2 H5_2 0.9500 .
C6_2 C22_2 1.5003 .
C7_2 H7A_2 0.9800 .
C7_2 H7B_2 0.9800 .
C7_2 H7C_2 0.9800 .
C8_2 H8A_2 0.9800 .
C8_2 H8B_2 0.9800 .
C8_2 H8C_2 0.9800 .
C9_2 H9A_2 0.9800 .
C9_2 H9B_2 0.9800 .
C9_2 H9C_2 0.9800 .
C10_2 C15_2 1.4127 .
C10_2 C11_2 1.4279 .
C11_2 C12_2 1.3722 .
C11_2 C16_2 1.5098 .
C12_2 C13_2 1.3594 .
C12_2 H12_2 0.9500 .
C13_2 C14_2 1.3917 .
C13_2 H13_2 0.9500 .
C14_2 C15_2 1.3803 .
C14_2 H14_2 0.9500 .
C15_2 C19_2 1.5318 .
C16_2 C18_2 1.5062 .
C16_2 C17_2 1.5315 .
C16_2 H16_2 1.0000 .
C17_2 H17A_2 0.9800 .
C17_2 H17B_2 0.9800 .
C17_2 H17C_2 0.9800 .
C18_2 H18A_2 0.9800 .
C18_2 H18B_2 0.9800 .
C18_2 H18C_2 0.9800 .
C19_2 C20_2 1.5115 .
C19_2 C21_2 1.5299 .
C19_2 H19_2 1.0000 .
C20_2 H20A_2 0.9800 .
C20_2 H20B_2 0.9800 .
C20_2 H20C_2 0.9799 .
C21_2 H21A_2 0.9800 .
C21_2 H21B_2 0.9800 .
C21_2 H21C_2 0.9800 .
C22_2 C23_2 1.4047 .
C22_2 C27_2 1.4240 .
C23_2 C24_2 1.3933 .
C23_2 C28_2 1.5244 .
C24_2 C25_2 1.3844 .
C24_2 H24_2 0.9500 .
C25_2 C26_2 1.3564 .
C25_2 H25_2 0.9500 .
C26_2 C27_2 1.3848 .
C26_2 H26_2 0.9500 .
C27_2 C31_2 1.5211 .
C28_2 C29_2 1.5203 .
C28_2 C30_2 1.5416 .
C28_2 H28_2 1.0000 .
C29_2 H29A_2 0.9800 .
C29_2 H29B_2 0.9800 .
C29_2 H29C_2 0.9800 .
C30_2 H30A_2 0.9800 .
C30_2 H30B_2 0.9800 .
C30_2 H30C_2 0.9800 .
C31_2 C32_2 1.5225 .
C31_2 C33_2 1.5260 .
C31_2 H31_2 1.0000 .
C32_2 H32A_2 0.9800 .
C32_2 H32B_2 0.9800 .
C32_2 H32C_2 0.9800 .
C33_2 H33A_2 0.9800 .
C33_2 H33B_2 0.9800 .
C33_2 H33C_2 0.9800 .
